data_2312968
loop_
_publ_author_name
'&#x141;yczko, Krzysztof'
'&#x141;yczko, Monika'

_publ_section_title
;
 Structures of hexakis(antipyrine)lead(II) complexes: the first example of
 the stereochemically active and inactive 6s<sup>2</sup> lone pair for one
 lead(II) complex.
;
_journal_coeditor_code UX3016
_journal_issue 9
_journal_name_full 'Acta crystallographica. Section C, Structural chemistry'
_journal_page_first 524
_journal_page_last 533
_journal_paper_doi 10.1107/S2053229626007333
_journal_volume 82
_journal_year 2026
_chemical_formula_iupac '[Pb (C11 H12 N2 O)6] (Cl O4)2'
_chemical_formula_moiety 'C66 H72 N12 O6 Pb 2+, 2(Cl O4 -)'
_chemical_formula_sum 'C66 H72 Cl2 N12 O14 Pb'
_chemical_formula_weight 1535.44
_chemical_name_common 'hexakis(antipyrine)lead(II) perchlorate'
_chemical_name_systematic
'Hexakis(1,5-dimethyl-2-phenyl-2,3-dihydro-1<i>H</i>-pyrazol-3-one-\k<i>O</i>)lead(II) bis(perchlorate)'
_space_group_crystal_system trigonal
_space_group_IT_number 147
_space_group_name_Hall '-P 3'
_space_group_name_H-M_alt 'P -3'
_atom_sites_solution_hydrogens geom
_atom_sites_solution_primary direct
_audit_creation_method
;
Olex2 1.5
(compiled 2026.04.10 svn.r48fbca5a for OlexSys, GUI svn.r7537)
;
_cell_angle_alpha 90
_cell_angle_beta 90
_cell_angle_gamma 120
_cell_formula_units_Z 1
_cell_length_a 14.095(2)
_cell_length_b 14.095(2)
_cell_length_c 9.5660(19)
_cell_measurement_reflns_used 2896
_cell_measurement_temperature 100.00(10)
_cell_measurement_theta_max 29.2128
_cell_measurement_theta_min 2.8844
_cell_volume 1645.9(5)
_computing_cell_refinement
;
CrysAlis PRO (Rigaku OD, 2020)
;
_computing_data_collection
;
CrysAlis PRO (Rigaku OD, 2020)
;
_computing_data_reduction
;
CrysAlis PRO (Rigaku OD, 2020)
;
_computing_molecular_graphics
;
OLEX2 (Dolomanov <i>et al.</i>, 2009)
;
_computing_publication_material
;
OLEX2 (Dolomanov <i>et al.</i>, 2009) and
Mercury (Macrae <i>et al.</i>,  2020)
;
_computing_structure_refinement
;
SHELXL2017 (Sheldrick, 2015)
;
_computing_structure_solution
;
SHELXS (Sheldrick, 2008)
;
_diffrn_ambient_temperature 100.15
_diffrn_detector_area_resol_mean 16.0131
_diffrn_measured_fraction_theta_full 0.998
_diffrn_measured_fraction_theta_max 0.876
_diffrn_measurement_device_type 'Agilent SuperNova Dual Source diffractometer with an Eos detector'
_diffrn_measurement_method '\w scans'
_diffrn_radiation_type MoK\a
_diffrn_radiation_wavelength 0.71073
_diffrn_reflns_av_R_equivalents 0.0163
_diffrn_reflns_av_unetI/netI 0.0306
_diffrn_reflns_limit_h_max 18
_diffrn_reflns_limit_h_min -14
_diffrn_reflns_limit_k_max 18
_diffrn_reflns_limit_k_min -17
_diffrn_reflns_limit_l_max 6
_diffrn_reflns_limit_l_min -13
_diffrn_reflns_number 4138
_diffrn_reflns_theta_full 25.000
_diffrn_reflns_theta_max 29.277
_diffrn_reflns_theta_min 2.890
_diffrn_source 'micro-focus sealed X-ray tube'
_exptl_absorpt_coefficient_mu 2.719
_exptl_absorpt_correction_T_max 1.00000
_exptl_absorpt_correction_T_min 0.91935
_exptl_absorpt_correction_type multi-scan
_exptl_absorpt_process_details
;
(CrysAlis PRO; Rigaku OD, 2020)
;
_exptl_crystal_colour colourless
_exptl_crystal_density_diffrn 1.549
_exptl_crystal_density_method 'not measured'
_exptl_crystal_description rod
_exptl_crystal_F_000 780
_exptl_crystal_size_max 0.35
_exptl_crystal_size_mid 0.15
_exptl_crystal_size_min 0.1
_refine_diff_density_max 0.550
_refine_diff_density_min -0.616
_refine_ls_extinction_method none
_refine_ls_goodness_of_fit_ref 1.091
_refine_ls_hydrogen_treatment constr
_refine_ls_matrix_type full
_refine_ls_number_parameters 146
_refine_ls_number_reflns 2635
_refine_ls_number_restraints 0
_refine_ls_restrained_S_all 1.091
_refine_ls_R_factor_all 0.0249
_refine_ls_R_factor_gt 0.0240
_refine_ls_shift/su_max 0.000
_refine_ls_shift/su_mean 0.000
_refine_ls_structure_factor_coef Fsqd
_refine_ls_weighting_details 'w=1/[\s^2^(Fo^2^)+(0.0164P)^2^+0.7768P] where P=(Fo^2^+2Fc^2^)/3'
_refine_ls_weighting_scheme calc
_refine_ls_wR_factor_gt 0.0510
_refine_ls_wR_factor_ref 0.0514
_reflns_number_gt 2587
_reflns_number_total 2635
_reflns_threshold_expression 'I > 2\s(I)'
_cod_data_source_file ux3016sup1.cif
_cod_data_source_block pbanty6clo42-2
_cod_original_cell_volume 1645.9(6)
_cod_database_code 2312968
_shelx_space_group_comment
;
The symmetry employed for this shelxl refinement is uniquely defined
by the following loop, which should always be used as a source of
symmetry information in preference to the above space-group names.
They are only intended as comments.
;

loop_
_space_group_symop_operation_xyz
'x, y, z'
'-y, x-y, z'
'-x+y, -x, z'
'-x, -y, -z'
'y, -x+y, -z'
'x-y, x, -z'

loop_
_atom_site_type_symbol
_atom_site_label
_atom_site_fract_x
_atom_site_fract_y
_atom_site_fract_z
_atom_site_U_iso_or_equiv
_atom_site_adp_type
_atom_site_calc_flag
_atom_site_occupancy
_atom_site_disorder_assembly
_atom_site_disorder_group
Pb Pb1 0.000000 0.000000 1.000000 0.02611(7) Uani d 1 . .
O O1 0.15715(12) 0.06129(12) 0.8388(2) 0.0374(4) Uani d 1 . .
Cl Cl1 0.333333 0.666667 0.50096(8) 0.01964(16) Uani d 1 . .
O O2 0.333333 0.666667 0.3497(2) 0.0257(5) Uani d 1 . .
N N1 0.31450(13) 0.22591(13) 0.80179(18) 0.0204(3) Uani d 1 . .
N N2 0.35568(13) 0.30635(13) 0.69972(17) 0.0206(3) Uani d 1 . .
C C6 0.37750(15) 0.22105(15) 0.9152(2) 0.0178(4) Uani d 1 . .
C C7 0.46056(15) 0.19767(15) 0.8905(2) 0.0195(4) Uani d 1 . .
H H7 0.477285 0.186567 0.797888 0.023 Uiso calc 1 . .
C C3 0.18427(16) 0.18618(16) 0.6436(2) 0.0239(4) Uani d 1 . .
H H3 0.116561 0.151245 0.594689 0.029 Uiso calc 1 . .
C C2 0.27513(16) 0.28237(16) 0.6065(2) 0.0216(4) Uani d 1 . .
C C8 0.51899(16) 0.19071(16) 1.0031(2) 0.0229(4) Uani d 1 . .
H H8 0.576151 0.174815 0.987386 0.027 Uiso calc 1 . .
C C4 0.45984(15) 0.40653(16) 0.7184(2) 0.0220(4) Uani d 1 . .
H H4A 0.468474 0.459430 0.645962 0.033 Uiso calc 1 . .
H H4B 0.519623 0.390284 0.711136 0.033 Uiso calc 1 . .
H H4C 0.461724 0.437510 0.810784 0.033 Uiso calc 1 . .
C C9 0.49447(17) 0.20682(16) 1.1384(2) 0.0238(4) Uani d 1 . .
H H9 0.535330 0.202950 1.214947 0.029 Uiso calc 1 . .
C C11 0.35092(16) 0.23581(16) 1.0505(2) 0.0242(4) Uani d 1 . .
H H11 0.293079 0.250629 1.066691 0.029 Uiso calc 1 . .
C C1 0.20858(15) 0.14746(16) 0.7680(2) 0.0241(4) Uani d 1 . .
O O3 0.35145(13) 0.77103(12) 0.55092(15) 0.0292(3) Uani d 1 . .
C C10 0.41034(18) 0.22851(17) 1.1613(2) 0.0275(5) Uani d 1 . .
H H10 0.393031 0.238544 1.254139 0.033 Uiso calc 1 . .
C C5 0.29222(19) 0.3549(2) 0.4841(2) 0.0330(5) Uani d 1 . .
H H5A 0.302103 0.425129 0.516907 0.049 Uiso calc 1 . .
H H5B 0.228195 0.319731 0.422453 0.049 Uiso calc 1 . .
H H5C 0.357571 0.367392 0.432548 0.049 Uiso calc 1 . .

loop_
_atom_site_aniso_label
_atom_site_aniso_U_11
_atom_site_aniso_U_22
_atom_site_aniso_U_33
_atom_site_aniso_U_12
_atom_site_aniso_U_13
_atom_site_aniso_U_23
Pb1 0.03240(8) 0.03240(8) 0.01354(9) 0.01620(4) 0.000 0.000
O1 0.0179(7) 0.0190(7) 0.0711(12) 0.0062(6) -0.0040(8) 0.0145(8)
Cl1 0.0233(2) 0.0233(2) 0.0122(3) 0.01167(12) 0.000 0.000
O2 0.0334(8) 0.0334(8) 0.0104(10) 0.0167(4) 0.000 0.000
N1 0.0141(7) 0.0186(8) 0.0257(8) 0.0061(6) -0.0010(7) 0.0023(7)
N2 0.0159(8) 0.0210(8) 0.0184(8) 0.0043(7) 0.0000(6) 0.0014(7)
C6 0.0130(8) 0.0153(9) 0.0208(9) 0.0039(7) 0.0007(7) 0.0009(7)
C7 0.0171(9) 0.0208(9) 0.0181(9) 0.0077(8) 0.0011(7) -0.0027(7)
C3 0.0186(9) 0.0194(9) 0.0351(11) 0.0106(8) -0.0090(8) -0.0081(9)
C2 0.0220(10) 0.0244(10) 0.0206(9) 0.0132(8) -0.0042(8) -0.0057(8)
C8 0.0206(10) 0.0241(10) 0.0243(10) 0.0114(8) -0.0035(8) -0.0032(8)
C4 0.0163(9) 0.0202(9) 0.0227(9) 0.0039(8) 0.0007(8) 0.0013(8)
C9 0.0277(11) 0.0186(9) 0.0197(9) 0.0075(8) -0.0032(8) 0.0011(8)
C11 0.0210(10) 0.0237(10) 0.0272(10) 0.0107(8) 0.0096(8) 0.0008(8)
C1 0.0144(9) 0.0159(9) 0.0430(12) 0.0082(8) -0.0037(9) -0.0015(9)
O3 0.0384(9) 0.0268(8) 0.0234(7) 0.0169(7) -0.0008(7) -0.0051(6)
C10 0.0335(12) 0.0254(10) 0.0170(9) 0.0098(9) 0.0089(9) 0.0018(8)
C5 0.0328(12) 0.0378(13) 0.0229(10) 0.0135(10) -0.0063(9) 0.0018(10)

loop_
_atom_type_symbol
_atom_type_description
_atom_type_scat_dispersion_real
_atom_type_scat_dispersion_imag
_atom_type_scat_source
C C 0.0033 0.0016 'International Tables Vol C Tables 4.2.6.8 and 6.1.1.4'
H H 0.0000 0.0000 'International Tables Vol C Tables 4.2.6.8 and 6.1.1.4'
N N 0.0061 0.0033 'International Tables Vol C Tables 4.2.6.8 and 6.1.1.4'
O O 0.0106 0.0060 'International Tables Vol C Tables 4.2.6.8 and 6.1.1.4'
Cl Cl 0.1484 0.1585 'International Tables Vol C Tables 4.2.6.8 and 6.1.1.4'
Pb Pb -3.3944 10.1111 'International Tables Vol C Tables 4.2.6.8 and 6.1.1.4'

loop_
_geom_angle_atom_site_label_1
_geom_angle_atom_site_label_2
_geom_angle_atom_site_label_3
_geom_angle_site_symmetry_1
_geom_angle_site_symmetry_3
_geom_angle
_geom_angle_publ_flag
O1 Pb1 O1 6_557 . 94.77(6) ?
O1 Pb1 O1 3 2 85.23(6) ?
O1 Pb1 O1 5_557 4_557 85.23(6) ?
O1 Pb1 O1 6_557 3 180.0 ?
O1 Pb1 O1 . 4_557 180.0 ?
O1 Pb1 O1 . 3 85.23(6) ?
O1 Pb1 O1 . 2 85.23(6) ?
O1 Pb1 O1 6_557 5_557 85.23(6) ?
O1 Pb1 O1 5_557 2 180.0 ?
O1 Pb1 O1 . 5_557 94.77(6) ?
O1 Pb1 O1 3 4_557 94.77(6) ?
O1 Pb1 O1 3 5_557 94.77(6) ?
O1 Pb1 O1 2 4_557 94.77(6) ?
O1 Pb1 O1 6_557 2 94.77(6) ?
O1 Pb1 O1 6_557 4_557 85.23(6) ?
C1 O1 Pb1 . . 131.05(13) ?
O3 Cl1 O2 . . 109.34(6) ?
O3 Cl1 O2 2_665 . 109.34(6) ?
O3 Cl1 O2 3_565 . 109.34(6) ?
O3 Cl1 O3 . 3_565 109.60(6) ?
O3 Cl1 O3 2_665 3_565 109.60(6) ?
O3 Cl1 O3 . 2_665 109.60(6) ?
N2 N1 C6 . . 124.05(15) ?
C1 N1 N2 . . 109.49(16) ?
C1 N1 C6 . . 126.16(17) ?
N1 N2 C4 . . 121.03(16) ?
C2 N2 N1 . . 107.80(15) ?
C2 N2 C4 . . 129.87(17) ?
C7 C6 N1 . . 120.16(17) ?
C7 C6 C11 . . 121.11(18) ?
C11 C6 N1 . . 118.69(17) ?
C6 C7 H7 . . 120.5 ?
C6 C7 C8 . . 119.07(18) ?
C8 C7 H7 . . 120.5 ?
C2 C3 H3 . . 125.9 ?
C2 C3 C1 . . 108.21(17) ?
C1 C3 H3 . . 125.9 ?
N2 C2 C3 . . 109.33(18) ?
N2 C2 C5 . . 121.36(18) ?
C3 C2 C5 . . 129.31(19) ?
C7 C8 H8 . . 119.8 ?
C9 C8 C7 . . 120.45(19) ?
C9 C8 H8 . . 119.8 ?
N2 C4 H4A . . 109.5 ?
N2 C4 H4B . . 109.5 ?
N2 C4 H4C . . 109.5 ?
H4A C4 H4B . . 109.5 ?
H4A C4 H4C . . 109.5 ?
H4B C4 H4C . . 109.5 ?
C8 C9 H9 . . 120.1 ?
C10 C9 C8 . . 119.73(19) ?
C10 C9 H9 . . 120.1 ?
C6 C11 H11 . . 120.6 ?
C10 C11 C6 . . 118.82(19) ?
C10 C11 H11 . . 120.6 ?
O1 C1 N1 . . 121.23(19) ?
O1 C1 C3 . . 133.57(19) ?
N1 C1 C3 . . 105.09(17) ?
C9 C10 C11 . . 120.81(19) ?
C9 C10 H10 . . 119.6 ?
C11 C10 H10 . . 119.6 ?
C2 C5 H5A . . 109.5 ?
C2 C5 H5B . . 109.5 ?
C2 C5 H5C . . 109.5 ?
H5A C5 H5B . . 109.5 ?
H5A C5 H5C . . 109.5 ?
H5B C5 H5C . . 109.5 ?

loop_
_geom_bond_atom_site_label_1
_geom_bond_atom_site_label_2
_geom_bond_site_symmetry_2
_geom_bond_distance
_geom_bond_publ_flag
Pb1 O1 6_557 2.4735(17) ?
Pb1 O1 4_557 2.4735(17) ?
Pb1 O1 5_557 2.4735(17) ?
Pb1 O1 . 2.4735(17) ?
Pb1 O1 3 2.4735(17) ?
Pb1 O1 2 2.4735(17) ?
O1 C1 . 1.256(3) ?
Cl1 O2 . 1.447(2) ?
Cl1 O3 2_665 1.4429(15) ?
Cl1 O3 . 1.4429(15) ?
Cl1 O3 3_565 1.4429(15) ?
N1 N2 . 1.385(2) ?
N1 C6 . 1.425(2) ?
N1 C1 . 1.380(2) ?
N2 C2 . 1.347(2) ?
N2 C4 . 1.452(2) ?
C6 C7 . 1.386(3) ?
C6 C11 . 1.392(3) ?
C7 H7 . 0.9500 ?
C7 C8 . 1.389(3) ?
C3 H3 . 0.9500 ?
C3 C2 . 1.367(3) ?
C3 C1 . 1.421(3) ?
C2 C5 . 1.492(3) ?
C8 H8 . 0.9500 ?
C8 C9 . 1.387(3) ?
C4 H4A . 0.9800 ?
C4 H4B . 0.9800 ?
C4 H4C . 0.9800 ?
C9 H9 . 0.9500 ?
C9 C10 . 1.382(3) ?
C11 H11 . 0.9500 ?
C11 C10 . 1.386(3) ?
C10 H10 . 0.9500 ?
C5 H5A . 0.9800 ?
C5 H5B . 0.9800 ?
C5 H5C . 0.9800 ?

loop_
_geom_hbond_atom_site_label_D
_geom_hbond_atom_site_label_H
_geom_hbond_atom_site_label_A
_geom_hbond_site_symmetry_A
_geom_hbond_distance_DH
_geom_hbond_distance_HA
_geom_hbond_distance_DA
_geom_hbond_angle_DHA
_geom_hbond_publ_flag
C11 H11 O1 6_557 0.95 2.57 3.360(3) 140.4 yes

loop_
_geom_torsion_atom_site_label_1
_geom_torsion_atom_site_label_2
_geom_torsion_atom_site_label_3
_geom_torsion_atom_site_label_4
_geom_torsion_site_symmetry_1
_geom_torsion_site_symmetry_2
_geom_torsion_site_symmetry_3
_geom_torsion_site_symmetry_4
_geom_torsion
_geom_torsion_publ_flag
Pb1 O1 C1 N1 . . . . 109.42(19) ?
Pb1 O1 C1 C3 . . . . -74.9(3) ?
N1 N2 C2 C3 . . . . -2.2(2) ?
N1 N2 C2 C5 . . . . 178.65(18) ?
N1 C6 C7 C8 . . . . -178.42(17) ?
N1 C6 C11 C10 . . . . 178.47(18) ?
N2 N1 C6 C7 . . . . -68.3(2) ?
N2 N1 C6 C11 . . . . 114.3(2) ?
N2 N1 C1 O1 . . . . 173.86(19) ?
N2 N1 C1 C3 . . . . -2.9(2) ?
C6 N1 N2 C2 . . . . 177.20(17) ?
C6 N1 N2 C4 . . . . -14.6(3) ?
C6 N1 C1 O1 . . . . 0.0(3) ?
C6 N1 C1 C3 . . . . -176.72(18) ?
C6 C7 C8 C9 . . . . 0.1(3) ?
C6 C11 C10 C9 . . . . -0.1(3) ?
C7 C6 C11 C10 . . . . 1.0(3) ?
C7 C8 C9 C10 . . . . 0.9(3) ?
C2 C3 C1 O1 . . . . -174.6(2) ?
C2 C3 C1 N1 . . . . 1.5(2) ?
C8 C9 C10 C11 . . . . -0.8(3) ?
C4 N2 C2 C3 . . . . -168.95(19) ?
C4 N2 C2 C5 . . . . 11.9(3) ?
C11 C6 C7 C8 . . . . -1.0(3) ?
C1 N1 N2 C2 . . . . 3.2(2) ?
C1 N1 N2 C4 . . . . 171.37(17) ?
C1 N1 C6 C7 . . . . 104.7(2) ?
C1 N1 C6 C11 . . . . -72.8(3) ?
C1 C3 C2 N2 . . . . 0.4(2) ?
C1 C3 C2 C5 . . . . 179.5(2) ?

_cod_database_fobs_code 2312968
